data_7013849
loop_
_publ_author_name
'Xie, Ya-Bo'
'Zhang, Chong'
'Li, Jian-Rong'
'Bu, Xian-He'

_publ_section_title
;
 Polymeric silver(I) complexes with pyridyl dithioether ligands:
 experimental and theoretical investigations on the coordination
 properties of the ligands.
;
_journal_issue 4
_journal_name_full 'Dalton transactions (Cambridge, England : 2003)'
_journal_page_first 562
_journal_page_last 569
_journal_paper_doi 10.1039/b315320g
_journal_year 2004
_chemical_formula_moiety 'C14 H16 Ag Cl N2 O4 S2'
_chemical_formula_sum 'C14 H16 Ag Cl N2 O4 S2'
_chemical_formula_weight 483.73
_chemical_name_systematic
;
?
;
_space_group_IT_number 2
_symmetry_cell_setting triclinic
_symmetry_space_group_name_Hall '-P 1'
_symmetry_space_group_name_H-M 'P -1'
_atom_sites_solution_hydrogens geom
_atom_sites_solution_primary direct
_atom_sites_solution_secondary difmap
_audit_creation_method SHELXL-97
_cell_angle_alpha 96.45(3)
_cell_angle_beta 94.23(3)
_cell_angle_gamma 104.63(3)
_cell_formula_units_Z 2
_cell_length_a 7.634(2)
_cell_length_b 9.967(2)
_cell_length_c 11.967(2)
_cell_measurement_reflns_used 945
_cell_measurement_temperature 293(2)
_cell_measurement_theta_max 25.97
_cell_measurement_theta_min 2.36
_cell_volume 870.5(4)
_computing_cell_refinement 'Bruker SMART'
_computing_data_collection 'Bruker SMART'
_computing_data_reduction 'Bruker SMART'
_computing_molecular_graphics 'Bruker SHELXTL'
_computing_publication_material 'Bruker SHELXTL'
_computing_structure_refinement 'SHELXL-97 (Sheldrick, 1997)'
_computing_structure_solution 'SHELXS-97 (Sheldrick, 1997)'
_diffrn_ambient_temperature 293(2)
_diffrn_measured_fraction_theta_full 0.968
_diffrn_measured_fraction_theta_max 0.968
_diffrn_measurement_device_type 'CCD area director'
_diffrn_measurement_method 'Omig and Phi'
_diffrn_radiation_monochromator graphite
_diffrn_radiation_source 'fine-focus sealed tube'
_diffrn_radiation_type MoK\a
_diffrn_radiation_wavelength 0.71073
_diffrn_reflns_av_R_equivalents 0.0197
_diffrn_reflns_av_sigmaI/netI 0.0261
_diffrn_reflns_limit_h_max 7
_diffrn_reflns_limit_h_min -9
_diffrn_reflns_limit_k_max 10
_diffrn_reflns_limit_k_min -12
_diffrn_reflns_limit_l_max 13
_diffrn_reflns_limit_l_min -14
_diffrn_reflns_number 3754
_diffrn_reflns_theta_full 25.50
_diffrn_reflns_theta_max 25.50
_diffrn_reflns_theta_min 1.72
_exptl_absorpt_coefficient_mu 1.572
_exptl_absorpt_correction_T_max 0.7041
_exptl_absorpt_correction_T_min 0.6853
_exptl_absorpt_correction_type multi-scan
_exptl_absorpt_process_details SADABS
_exptl_crystal_colour Colorless
_exptl_crystal_density_diffrn 1.846
_exptl_crystal_density_method 'not measured'
_exptl_crystal_description Prism
_exptl_crystal_F_000 484
_exptl_crystal_size_max 0.26
_exptl_crystal_size_mid 0.24
_exptl_crystal_size_min 0.24
_refine_diff_density_max 0.650
_refine_diff_density_min -0.515
_refine_diff_density_rms 0.096
_refine_ls_extinction_coef 0.004(1)
_refine_ls_extinction_expression Fc^*^=kFc[1+0.001xFc^2^\l^3^/sin(2\q)]^-1/4^
_refine_ls_extinction_method SHELXL
_refine_ls_goodness_of_fit_ref 1.101
_refine_ls_hydrogen_treatment mixed
_refine_ls_matrix_type full
_refine_ls_number_parameters 227
_refine_ls_number_reflns 3141
_refine_ls_number_restraints 2
_refine_ls_restrained_S_all 1.101
_refine_ls_R_factor_all 0.0515
_refine_ls_R_factor_gt 0.0476
_refine_ls_shift/su_max 0.001
_refine_ls_shift/su_mean 0.000
_refine_ls_structure_factor_coef Fsqd
_refine_ls_weighting_details 'calc w=1/[\s^2^(Fo^2^)+(0.0463P)^2^+2.3856P] where P=(Fo^2^+2Fc^2^)/3'
_refine_ls_weighting_scheme calc
_refine_ls_wR_factor_gt 0.1184
_refine_ls_wR_factor_ref 0.1222
_reflns_number_gt 2922
_reflns_number_total 3141
_reflns_threshold_expression I>2sigma(I)
_cod_data_source_file b315320g.txt
_cod_data_source_block p-1
_cod_depositor_comments
;
The following automatic conversions were performed:
'_symmetry_cell_setting' value 'Triclinic' changed to 'triclinic'
according to '/home/saulius/struct/CIF-dictionaries/cif_core.dic'
dictionary named 'cif_core.dic' version 2.4.1 from
2010-06-29.

'_exptl_absorpt_correction_type' value 'Multi-scan' changed
to 'multi-scan' according to
'/home/saulius/struct/CIF-dictionaries/cif_core.dic' dictionary named
'cif_core.dic' version 2.4.1 from 2010-06-29.

Automatic conversion script
Id: cif_fix_enum 1527 2010-12-29 10:47:43Z saulius 
;
_cod_original_cell_volume 870.4(3)
_cod_original_sg_symbol_H-M P-1
_cod_database_code 7013849

loop_
_symmetry_equiv_pos_as_xyz
'x, y, z'
'-x, -y, -z'

loop_
_atom_site_label
_atom_site_type_symbol
_atom_site_fract_x
_atom_site_fract_y
_atom_site_fract_z
_atom_site_U_iso_or_equiv
_atom_site_adp_type
_atom_site_occupancy
_atom_site_symmetry_multiplicity
_atom_site_calc_flag
_atom_site_refinement_flags
_atom_site_disorder_assembly
_atom_site_disorder_group
Ag1 Ag 1.62147(6) 0.53636(4) 0.86835(3) 0.0575(2) Uani 1 1 d . . .
Cl1 Cl 1.8870(2) 0.88056(14) 0.75563(13) 0.0609(4) Uani 1 1 d . . .
S1 S 1.62018(18) 0.29984(13) 1.02420(12) 0.0511(3) Uani 1 1 d . . .
S2 S 1.4577(2) 0.22891(16) 0.72865(12) 0.0610(4) Uani 1 1 d . . .
N1 N 1.7870(6) 0.5611(4) 1.0305(4) 0.0458(9) Uani 1 1 d . . .
N2 N 1.4578(6) 0.4823(5) 0.7033(4) 0.0490(10) Uani 1 1 d . . .
C1 C 1.9001(8) 0.6847(6) 1.0754(5) 0.0564(13) Uani 1 1 d . . .
H1A H 1.8945 0.7634 1.0417 0.068 Uiso 1 1 calc R . .
C2 C 2.0225(8) 0.7014(6) 1.1676(5) 0.0611(14) Uani 1 1 d . . .
H2A H 2.0989 0.7890 1.1959 0.073 Uiso 1 1 calc R . .
C3 C 2.0304(8) 0.5871(6) 1.2174(5) 0.0574(13) Uani 1 1 d . . .
H3A H 2.1145 0.5959 1.2799 0.069 Uiso 1 1 calc R . .
C4 C 1.9147(7) 0.4578(6) 1.1758(5) 0.0514(12) Uani 1 1 d . . .
H4A H 1.9190 0.3786 1.2092 0.062 Uiso 1 1 calc R . .
C5 C 1.7926(6) 0.4502(5) 1.0831(4) 0.0429(10) Uani 1 1 d . . .
C6 C 1.6797(10) 0.1582(6) 1.0876(6) 0.0743(19) Uani 1 1 d D . .
H6A H 1.7751 0.1708 1.1479 0.089 Uiso 1 1 d R . .
C7 C 1.5945(16) 0.0204(10) 1.0080(14) 0.095(4) Uani 0.70 1 d PD . 1
H7A H 1.6398 0.0299 0.9349 0.114 Uiso 0.70 1 calc PR . 1
H7B H 1.6365 -0.0538 1.0380 0.114 Uiso 0.70 1 calc PR . 1
C7' C 1.508(2) 0.0287(14) 1.0643(11) 0.034(3) Uani 0.30 1 d PD . 2
H7'A H 1.5226 -0.0427 1.1103 0.041 Uiso 0.30 1 calc PR . 2
H7'B H 1.3993 0.0568 1.0821 0.041 Uiso 0.30 1 calc PR . 2
C8 C 1.4112(8) 0.5859(6) 0.6551(5) 0.0600(14) Uani 1 1 d . . .
H8A H 1.4617 0.6781 0.6880 0.072 Uiso 1 1 calc R . .
C9 C 1.2915(9) 0.5597(7) 0.5589(6) 0.0687(16) Uani 1 1 d . . .
H9A H 1.2615 0.6332 0.5274 0.082 Uiso 1 1 calc R . .
C10 C 1.2163(8) 0.4240(7) 0.5097(5) 0.0649(15) Uani 1 1 d . . .
H10A H 1.1350 0.4041 0.4445 0.078 Uiso 1 1 calc R . .
C11 C 1.2635(8) 0.3182(6) 0.5584(5) 0.0581(13) Uani 1 1 d . . .
H11A H 1.2143 0.2255 0.5263 0.070 Uiso 1 1 calc R . .
C12 C 1.3847(7) 0.3496(6) 0.6554(4) 0.0468(11) Uani 1 1 d . . .
C13 C 1.4010(8) 0.0688(5) 0.6311(5) 0.0560(13) Uani 1 1 d . . .
H13A H 1.4115 -0.0076 0.6725 0.067 Uiso 1 1 calc R . .
H13B H 1.2751 0.0498 0.5996 0.067 Uiso 1 1 calc R . .
C14 C 1.5192(7) 0.0716(5) 0.5352(4) 0.0505(12) Uani 1 1 d . . .
H14A H 1.6463 0.1013 0.5657 0.061 Uiso 1 1 calc R . .
H14B H 1.4969 0.1390 0.4872 0.061 Uiso 1 1 calc R . .
O1 O 1.8164(10) 0.7557(8) 0.7921(9) 0.170(4) Uani 1 1 d . . .
O2 O 1.9838(11) 0.9757(7) 0.8453(7) 0.151(4) Uani 1 1 d . . .
O3 O 1.7499(12) 0.9248(8) 0.7030(7) 0.155(4) Uani 1 1 d . . .
O4 O 2.0064(11) 0.8469(12) 0.6831(6) 0.180(4) Uani 1 1 d . . .

loop_
_atom_site_aniso_label
_atom_site_aniso_U_11
_atom_site_aniso_U_22
_atom_site_aniso_U_33
_atom_site_aniso_U_23
_atom_site_aniso_U_13
_atom_site_aniso_U_12
Ag1 0.0600(3) 0.0592(3) 0.0502(3) 0.00690(19) -0.00086(19) 0.0118(2)
Cl1 0.0682(8) 0.0477(7) 0.0614(8) 0.0086(6) -0.0094(6) 0.0098(6)
S1 0.0543(7) 0.0415(6) 0.0541(7) 0.0060(5) -0.0055(6) 0.0097(5)
S2 0.0812(10) 0.0541(8) 0.0468(7) 0.0013(6) -0.0056(7) 0.0224(7)
N1 0.047(2) 0.043(2) 0.047(2) 0.0049(18) 0.0039(17) 0.0117(17)
N2 0.051(2) 0.050(2) 0.045(2) 0.0058(19) 0.0052(18) 0.0131(19)
C1 0.060(3) 0.043(3) 0.065(3) 0.008(2) 0.007(3) 0.010(2)
C2 0.054(3) 0.050(3) 0.071(4) -0.004(3) 0.002(3) 0.004(2)
C3 0.052(3) 0.060(3) 0.055(3) -0.004(3) -0.001(2) 0.012(2)
C4 0.053(3) 0.053(3) 0.049(3) 0.009(2) 0.003(2) 0.016(2)
C5 0.044(2) 0.040(2) 0.044(3) 0.001(2) 0.0055(19) 0.0114(19)
C6 0.087(4) 0.040(3) 0.086(5) 0.006(3) -0.030(4) 0.011(3)
C7 0.085(8) 0.051(6) 0.143(13) 0.026(7) -0.018(10) 0.010(6)
C7' 0.049(10) 0.027(7) 0.020(7) 0.003(5) 0.010(7) -0.001(7)
C8 0.068(3) 0.054(3) 0.059(3) 0.012(3) 0.012(3) 0.013(3)
C9 0.073(4) 0.072(4) 0.066(4) 0.024(3) 0.005(3) 0.023(3)
C10 0.063(3) 0.075(4) 0.057(3) 0.013(3) -0.005(3) 0.020(3)
C11 0.062(3) 0.061(3) 0.049(3) 0.002(3) -0.003(2) 0.017(3)
C12 0.045(3) 0.055(3) 0.041(3) 0.004(2) 0.006(2) 0.014(2)
C13 0.072(4) 0.040(3) 0.053(3) 0.005(2) 0.004(3) 0.011(2)
C14 0.058(3) 0.040(3) 0.053(3) 0.007(2) 0.002(2) 0.011(2)
O1 0.125(6) 0.123(6) 0.267(11) 0.130(7) -0.001(6) 0.000(4)
O2 0.179(7) 0.097(4) 0.159(6) -0.059(4) -0.105(6) 0.068(5)
O3 0.197(8) 0.124(5) 0.147(6) -0.002(4) -0.097(6) 0.090(5)
O4 0.110(5) 0.306(13) 0.096(5) -0.009(7) 0.024(4) 0.016(7)

loop_
_atom_type_symbol
_atom_type_description
_atom_type_scat_dispersion_real
_atom_type_scat_dispersion_imag
_atom_type_scat_source
C C 0.0033 0.0016 'International Tables Vol C Tables 4.2.6.8 and 6.1.1.4'
H H 0.0000 0.0000 'International Tables Vol C Tables 4.2.6.8 and 6.1.1.4'
N N 0.0061 0.0033 'International Tables Vol C Tables 4.2.6.8 and 6.1.1.4'
O O 0.0106 0.0060 'International Tables Vol C Tables 4.2.6.8 and 6.1.1.4'
S S 0.1246 0.1234 'International Tables Vol C Tables 4.2.6.8 and 6.1.1.4'
Cl Cl 0.1484 0.1585 'International Tables Vol C Tables 4.2.6.8 and 6.1.1.4'
Ag Ag -0.8971 1.1015 'International Tables Vol C Tables 4.2.6.8 and 6.1.1.4'

loop_
_geom_angle_atom_site_label_1
_geom_angle_atom_site_label_2
_geom_angle_atom_site_label_3
_geom_angle
_geom_angle_site_symmetry_1
_geom_angle_site_symmetry_3
_geom_angle_publ_flag
N1 Ag1 N2 172.3(2) . . ?
O1 Cl1 O3 109.7(5) . . ?
O1 Cl1 O2 109.6(6) . . ?
O3 Cl1 O2 112.8(4) . . ?
O1 Cl1 O4 101.7(7) . . ?
O3 Cl1 O4 113.3(6) . . ?
O2 Cl1 O4 109.2(5) . . ?
C5 S1 C6 104.5(3) . . ?
C12 S2 C13 105.2(3) . . ?
C5 N1 C1 117.2(4) . . ?
C5 N1 Ag1 121.0(3) . . ?
C1 N1 Ag1 121.5(4) . . ?
C12 N2 C8 118.7(5) . . ?
C12 N2 Ag1 122.6(3) . . ?
C8 N2 Ag1 118.2(4) . . ?
N1 C1 C2 123.6(5) . . ?
N1 C1 H1A 118.2 . . ?
C2 C1 H1A 118.2 . . ?
C3 C2 C1 118.4(5) . . ?
C3 C2 H2A 120.8 . . ?
C1 C2 H2A 120.8 . . ?
C2 C3 C4 120.4(5) . . ?
C2 C3 H3A 119.8 . . ?
C4 C3 H3A 119.8 . . ?
C5 C4 C3 117.6(5) . . ?
C5 C4 H4A 121.2 . . ?
C3 C4 H4A 121.2 . . ?
N1 C5 C4 122.8(5) . . ?
N1 C5 S1 112.0(4) . . ?
C4 C5 S1 125.1(4) . . ?
C7 C6 C7' 37.0(6) . . ?
C7 C6 S1 108.3(6) . . ?
C7' C6 S1 107.2(7) . . ?
C7 C6 H6A 125.0 . . ?
C7' C6 H6A 124.1 . . ?
S1 C6 H6A 124.4 . . ?
C7 C7 C6 115.7(15) 2_857 . ?
C7 C7 H7A 108.4 2_857 . ?
C6 C7 H7A 108.4 . . ?
C7 C7 H7B 108.4 2_857 . ?
C6 C7 H7B 108.4 . . ?
H7A C7 H7B 107.4 . . ?
C7' C7' C6 106.6(13) 2_857 . ?
C7' C7' H7'A 110.4 2_857 . ?
C6 C7' H7'A 110.4 . . ?
C7' C7' H7'B 110.4 2_857 . ?
C6 C7' H7'B 110.4 . . ?
H7'A C7' H7'B 108.6 . . ?
N2 C8 C9 122.1(6) . . ?
N2 C8 H8A 119.0 . . ?
C9 C8 H8A 119.0 . . ?
C8 C9 C10 119.4(6) . . ?
C8 C9 H9A 120.3 . . ?
C10 C9 H9A 120.3 . . ?
C11 C10 C9 118.7(6) . . ?
C11 C10 H10A 120.6 . . ?
C9 C10 H10A 120.6 . . ?
C10 C11 C12 119.8(6) . . ?
C10 C11 H11A 120.1 . . ?
C12 C11 H11A 120.1 . . ?
N2 C12 C11 121.3(5) . . ?
N2 C12 S2 112.8(4) . . ?
C11 C12 S2 125.9(4) . . ?
C14 C13 S2 114.1(4) . . ?
C14 C13 H13A 108.7 . . ?
S2 C13 H13A 108.7 . . ?
C14 C13 H13B 108.7 . . ?
S2 C13 H13B 108.7 . . ?
H13A C13 H13B 107.6 . . ?
C13 C14 C14 111.4(5) . 2_856 ?
C13 C14 H14A 109.3 . . ?
C14 C14 H14A 109.3 2_856 . ?
C13 C14 H14B 109.3 . . ?
C14 C14 H14B 109.3 2_856 . ?
H14A C14 H14B 108.0 . . ?

loop_
_geom_bond_atom_site_label_1
_geom_bond_atom_site_label_2
_geom_bond_distance
_geom_bond_site_symmetry_2
_geom_bond_publ_flag
Ag1 N1 2.190(4) . ?
Ag1 N2 2.193(4) . ?
Cl1 O1 1.359(6) . ?
Cl1 O3 1.373(6) . ?
Cl1 O2 1.377(6) . ?
Cl1 O4 1.379(8) . ?
S1 C5 1.762(5) . ?
S1 C6 1.814(6) . ?
S2 C12 1.741(5) . ?
S2 C13 1.805(5) . ?
N1 C5 1.340(6) . ?
N1 C1 1.341(7) . ?
N2 C12 1.341(7) . ?
N2 C8 1.347(7) . ?
C1 C2 1.359(8) . ?
C1 H1A 0.9300 . ?
C2 C3 1.356(8) . ?
C2 H2A 0.9300 . ?
C3 C4 1.380(8) . ?
C3 H3A 0.9300 . ?
C4 C5 1.378(7) . ?
C4 H4A 0.9300 . ?
C6 C7 1.543(12) . ?
C6 C7' 1.573(14) . ?
C6 H6A 0.9600 . ?
C7 C7 1.39(2) 2_857 ?
C7 H7A 0.9700 . ?
C7 H7B 0.9700 . ?
C7' C7' 1.57(3) 2_857 ?
C7' H7'A 0.9700 . ?
C7' H7'B 0.9700 . ?
C8 C9 1.373(9) . ?
C8 H8A 0.9300 . ?
C9 C10 1.373(9) . ?
C9 H9A 0.9300 . ?
C10 C11 1.371(8) . ?
C10 H10A 0.9300 . ?
C11 C12 1.383(7) . ?
C11 H11A 0.9300 . ?
C13 C14 1.509(8) . ?
C13 H13A 0.9700 . ?
C13 H13B 0.9700 . ?
C14 C14 1.521(10) 2_856 ?
C14 H14A 0.9700 . ?
C14 H14B 0.9700 . ?

loop_
_geom_torsion_atom_site_label_1
_geom_torsion_atom_site_label_2
_geom_torsion_atom_site_label_3
_geom_torsion_atom_site_label_4
_geom_torsion
_geom_torsion_site_symmetry_1
_geom_torsion_site_symmetry_2
_geom_torsion_site_symmetry_3
_geom_torsion_site_symmetry_4
_geom_torsion_publ_flag
N2 Ag1 N1 C5 -21.9(13) . . . . ?
N2 Ag1 N1 C1 151.4(10) . . . . ?
N1 Ag1 N2 C12 14.6(14) . . . . ?
N1 Ag1 N2 C8 -173.6(10) . . . . ?
C5 N1 C1 C2 2.5(8) . . . . ?
Ag1 N1 C1 C2 -171.1(5) . . . . ?
N1 C1 C2 C3 -0.3(9) . . . . ?
C1 C2 C3 C4 -1.0(9) . . . . ?
C2 C3 C4 C5 -0.1(8) . . . . ?
C1 N1 C5 C4 -3.6(7) . . . . ?
Ag1 N1 C5 C4 170.0(4) . . . . ?
C1 N1 C5 S1 173.4(4) . . . . ?
Ag1 N1 C5 S1 -13.0(5) . . . . ?
C3 C4 C5 N1 2.4(8) . . . . ?
C3 C4 C5 S1 -174.2(4) . . . . ?
C6 S1 C5 N1 169.1(4) . . . . ?
C6 S1 C5 C4 -13.9(6) . . . . ?
C5 S1 C6 C7 -155.5(7) . . . . ?
C5 S1 C6 C7' 165.5(6) . . . . ?
C7' C6 C7 C7 30.6(13) . . . 2_857 ?
S1 C6 C7 C7 -63.9(18) . . . 2_857 ?
C7 C6 C7' C7' -25.1(10) . . . 2_857 ?
S1 C6 C7' C7' 72.8(17) . . . 2_857 ?
C12 N2 C8 C9 0.1(8) . . . . ?
Ag1 N2 C8 C9 -172.1(5) . . . . ?
N2 C8 C9 C10 -0.1(10) . . . . ?
C8 C9 C10 C11 0.0(10) . . . . ?
C9 C10 C11 C12 0.1(9) . . . . ?
C8 N2 C12 C11 0.0(8) . . . . ?
Ag1 N2 C12 C11 171.8(4) . . . . ?
C8 N2 C12 S2 -179.6(4) . . . . ?
Ag1 N2 C12 S2 -7.8(5) . . . . ?
C10 C11 C12 N2 0.0(9) . . . . ?
C10 C11 C12 S2 179.4(5) . . . . ?
C13 S2 C12 N2 -163.5(4) . . . . ?
C13 S2 C12 C11 17.0(6) . . . . ?
C12 S2 C13 C14 72.0(5) . . . . ?
S2 C13 C14 C14 172.8(5) . . . 2_856 ?
